data_7713075
loop_
_publ_author_name
'Ghosh, Kowsik'
'Ovchinnikov, Alexander'
'Baitinger, Michael'
'Krnel, Mitja'
'Burkhardt, Ulrich'
'Grin, Yuri'
'Bobev, Svilen'

_publ_section_title
;
 Lithium metal atoms fill vacancies in the germanium network of a type-I
 clathrate: Synthesis and structural characterization of Ba8Li5Ge41
;
_journal_name_full 'Dalton Transactions'
_journal_paper_doi 10.1039/D3DT01168B
_journal_year 2023
_chemical_formula_moiety 'C28 H46 N6 O2 Zn2'
_chemical_formula_sum 'C28 H46 N6 O2 Zn2'
_chemical_formula_weight 629.45
_space_group_crystal_system monoclinic
_space_group_IT_number 14
_space_group_name_Hall '-P 2yn'
_space_group_name_H-M_alt 'P 1 21/n 1'
_atom_sites_solution_hydrogens geom
_atom_sites_solution_primary dual
_audit_creation_date 2021-01-19
_audit_creation_method
;
Olex2 1.3
(compiled 2020.11.12 svn.r5f609507 for OlexSys, GUI svn.r6226)
;
_audit_update_record
;
2022-06-27 deposited with the CCDC.	2023-05-17 downloaded from the CCDC.
;
_cell_angle_alpha 90
_cell_angle_beta 107.793(2)
_cell_angle_gamma 90
_cell_formula_units_Z 2
_cell_length_a 10.0934(6)
_cell_length_b 14.4079(8)
_cell_length_c 11.0432(7)
_cell_measurement_reflns_used 9889
_cell_measurement_temperature 100.0(1)
_cell_measurement_theta_max 27.53
_cell_measurement_theta_min 2.40
_cell_volume 1529.14(16)
_computing_cell_refinement 'SAINT V8.40B (Bruker, 2016)'
_computing_data_reduction 'SAINT V8.40B (Bruker, 2016)'
_computing_molecular_graphics 'Olex2 1.3 (Dolomanov et al., 2009)'
_computing_publication_material 'Olex2 1.3 (Dolomanov et al., 2009)'
_computing_structure_refinement 'SHELXL 2018/3 (Sheldrick, 2015)'
_computing_structure_solution 'SHELXT  (Sheldrick, 2015)'
_diffrn_ambient_temperature 100.0(1)
_diffrn_measured_fraction_theta_full 0.999
_diffrn_measured_fraction_theta_max 0.999
_diffrn_measurement_device_type 'Bruker D8 Venture'
_diffrn_measurement_method '\f and \w scans'
_diffrn_radiation_type MoK\a
_diffrn_radiation_wavelength 0.71073
_diffrn_reflns_av_R_equivalents 0.0410
_diffrn_reflns_av_unetI/netI 0.0115
_diffrn_reflns_Laue_measured_fraction_full 0.999
_diffrn_reflns_Laue_measured_fraction_max 0.999
_diffrn_reflns_limit_h_max 13
_diffrn_reflns_limit_h_min -13
_diffrn_reflns_limit_k_max 18
_diffrn_reflns_limit_k_min -18
_diffrn_reflns_limit_l_max 14
_diffrn_reflns_limit_l_min -14
_diffrn_reflns_number 81240
_diffrn_reflns_point_group_measured_fraction_full 0.999
_diffrn_reflns_point_group_measured_fraction_max 0.999
_diffrn_reflns_theta_full 25.242
_diffrn_reflns_theta_max 27.543
_diffrn_reflns_theta_min 2.548
_diffrn_source_current 30.0
_diffrn_source_power 1.5
_diffrn_source_voltage 50.0
_diffrn_standards_number 0
_exptl_absorpt_coefficient_mu 1.603
_exptl_absorpt_correction_T_max 0.7142
_exptl_absorpt_correction_T_min 0.6160
_exptl_absorpt_correction_type multi-scan
_exptl_absorpt_process_details
;
SADABS-2016/2 (Bruker,2016) was used for absorption correction.
wR2(int) was 0.0629 before and 0.0527 after correction.
The Ratio of minimum to maximum transmission is 0.8625.
The \l/2 correction factor is Not present.
;
_exptl_crystal_colour 'clear light colourless'
_exptl_crystal_colour_lustre clear
_exptl_crystal_colour_modifier light
_exptl_crystal_colour_primary colourless
_exptl_crystal_density_diffrn 1.367
_exptl_crystal_description prism
_exptl_crystal_F_000 664
_exptl_crystal_recrystallization_method 'The material was recrystallised from DCM by slow evaporation'
_exptl_crystal_size_max 0.417
_exptl_crystal_size_mid 0.201
_exptl_crystal_size_min 0.16
_refine_diff_density_max 0.360
_refine_diff_density_min -0.294
_refine_diff_density_rms 0.051
_refine_ls_extinction_method none
_refine_ls_goodness_of_fit_ref 1.054
_refine_ls_hydrogen_treatment constr
_refine_ls_matrix_type full
_refine_ls_number_parameters 176
_refine_ls_number_reflns 3525
_refine_ls_number_restraints 0
_refine_ls_restrained_S_all 1.054
_refine_ls_R_factor_all 0.0253
_refine_ls_R_factor_gt 0.0198
_refine_ls_shift/su_max 0.001
_refine_ls_shift/su_mean 0.000
_refine_ls_structure_factor_coef Fsqd
_refine_ls_weighting_details 'w=1/[\s^2^(Fo^2^)+(0.0222P)^2^+0.8573P] where P=(Fo^2^+2Fc^2^)/3'
_refine_ls_weighting_scheme calc
_refine_ls_wR_factor_gt 0.0477
_refine_ls_wR_factor_ref 0.0500
_reflns_Friedel_coverage 0.000
_reflns_number_gt 3108
_reflns_number_total 3525
_reflns_threshold_expression 'I > 2\s(I)'
_cod_data_source_file d3dt01168b2.cif
_cod_data_source_block compound_6c
_cod_database_code 7713075
_shelx_shelxl_version_number 2018/3
_shelx_space_group_comment
;
The symmetry employed for this shelxl refinement is uniquely defined
by the following loop, which should always be used as a source of
symmetry information in preference to the above space-group names.
They are only intended as comments.
;
_shelx_estimated_absorpt_t_max 0.784
_shelx_estimated_absorpt_t_min 0.555
_olex2_refinement_description
;
1. Fixed Uiso
 At 1.2 times of:
  All C(H) groups, All C(H,H) groups
 At 1.5 times of:
  All C(H,H,H) groups
2.a Secondary CH2 refined with riding coordinates:
 C9(H9A,H9B), C13(H13A,H13B), C10(H10A,H10B)
2.b Aromatic/amide H refined with riding coordinates:
 C3(H3), C4(H4), C5(H5), C6(H6), C7(H7)
2.c Idealised Me refined as rotating group:
 C14(H14A,H14B,H14C), C8(H8A,H8B,H8C), C11(H11A,H11B,H11C), C12(H12A,H12B,H12C)
;
_olex2_diffrn_ambient_temperature_device 'Oxford Cryosystems'
_olex2_exptl_crystal_mounting_method 'The crystal was mounted on a MITIGEN holder oil'
_olex2_submission_special_instructions 'No special instructions were received'

loop_
_space_group_symop_operation_xyz
'x, y, z'
'-x+1/2, y+1/2, -z+1/2'
'-x, -y, -z'
'x-1/2, -y-1/2, z-1/2'

loop_
_atom_site_label
_atom_site_type_symbol
_atom_site_fract_x
_atom_site_fract_y
_atom_site_fract_z
_atom_site_U_iso_or_equiv
_atom_site_adp_type
_atom_site_occupancy
_atom_site_site_symmetry_order
_atom_site_calc_flag
_atom_site_refinement_flags_posn
_atom_site_refinement_flags_adp
_atom_site_refinement_flags_occupancy
_atom_site_disorder_assembly
_atom_site_disorder_group
Zn1 Zn -0.05083(2) 0.50551(2) 0.35642(2) 0.01015(5) Uani 1 1 d . . . . .
O1 O 0.05449(9) 0.41118(6) 0.49206(8) 0.01112(17) Uani 1 1 d . . . . .
N1 N 0.25511(11) 0.51607(7) 0.64784(10) 0.0105(2) Uani 1 1 d . . . . .
N2 N 0.32058(11) 0.66197(7) 0.73926(11) 0.0138(2) Uani 1 1 d . . . . .
N3 N 0.59806(12) 0.61477(8) 0.93455(11) 0.0167(2) Uani 1 1 d . . . . .
C14 C 0.18307(15) 0.57444(11) 0.27532(15) 0.0240(3) Uani 1 1 d . . . . .
H14A H 0.221040 0.586163 0.204995 0.036 Uiso 1 1 calc R U . . .
H14B H 0.241855 0.529233 0.333916 0.036 Uiso 1 1 calc R U . . .
H14C H 0.181000 0.632581 0.320771 0.036 Uiso 1 1 calc R U . . .
C1 C 0.29678(13) 0.43888(8) 0.58725(12) 0.0106(2) Uani 1 1 d . . . . .
C2 C 0.18702(13) 0.38766(8) 0.50310(11) 0.0104(2) Uani 1 1 d . . . . .
C3 C 0.21999(13) 0.31328(9) 0.43648(12) 0.0132(2) Uani 1 1 d . . . . .
H3 H 0.147582 0.280199 0.376667 0.016 Uiso 1 1 calc R U . . .
C4 C 0.35784(14) 0.28710(9) 0.45679(13) 0.0161(3) Uani 1 1 d . . . . .
H4 H 0.378802 0.236157 0.411173 0.019 Uiso 1 1 calc R U . . .
C5 C 0.46462(14) 0.33498(9) 0.54323(13) 0.0170(3) Uani 1 1 d . . . . .
H5 H 0.558446 0.316191 0.557932 0.020 Uiso 1 1 calc R U . . .
C6 C 0.43414(13) 0.41084(9) 0.60865(13) 0.0148(3) Uani 1 1 d . . . . .
H6 H 0.507395 0.443520 0.668072 0.018 Uiso 1 1 calc R U . . .
C7 C 0.34239(13) 0.58477(9) 0.68219(12) 0.0122(2) Uani 1 1 d . . . . .
H7 H 0.428746 0.579279 0.665059 0.015 Uiso 1 1 calc R U . . .
C8 C 0.19465(14) 0.67441(9) 0.77629(13) 0.0168(3) Uani 1 1 d . . . . .
H8A H 0.112683 0.664801 0.702121 0.025 Uiso 1 1 calc R U . . .
H8B H 0.192833 0.737457 0.809061 0.025 Uiso 1 1 calc R U . . .
H8C H 0.193928 0.629336 0.842543 0.025 Uiso 1 1 calc R U . . .
C9 C 0.43674(14) 0.72610(9) 0.79169(13) 0.0166(3) Uani 1 1 d . . . . .
H9A H 0.399856 0.789892 0.790361 0.020 Uiso 1 1 calc R U . . .
H9B H 0.498448 0.725219 0.737150 0.020 Uiso 1 1 calc R U . . .
C13 C 0.03516(13) 0.53594(10) 0.22264(13) 0.0166(3) Uani 1 1 d . . . . .
H13A H 0.037511 0.479247 0.172686 0.020 Uiso 1 1 calc R U . . .
H13B H -0.023631 0.582264 0.164194 0.020 Uiso 1 1 calc R U . . .
C10 C 0.52145(14) 0.70127(9) 0.92753(13) 0.0171(3) Uani 1 1 d . . . . .
H10A H 0.587928 0.752070 0.963336 0.021 Uiso 1 1 calc R U . . .
H10B H 0.458041 0.695703 0.980100 0.021 Uiso 1 1 calc R U . . .
C11 C 0.63685(16) 0.57724(11) 1.06310(14) 0.0254(3) Uani 1 1 d . . . . .
H11A H 0.694194 0.622578 1.122548 0.038 Uiso 1 1 calc R U . . .
H11B H 0.689800 0.519761 1.066625 0.038 Uiso 1 1 calc R U . . .
H11C H 0.552643 0.564143 1.086626 0.038 Uiso 1 1 calc R U . . .
C12 C 0.72318(16) 0.62859(12) 0.89738(16) 0.0305(4) Uani 1 1 d . . . . .
H12A H 0.697289 0.650286 0.809118 0.046 Uiso 1 1 calc R U . . .
H12B H 0.773865 0.569795 0.904876 0.046 Uiso 1 1 calc R U . . .
H12C H 0.782610 0.675008 0.953143 0.046 Uiso 1 1 calc R U . . .

loop_
_atom_site_aniso_label
_atom_site_aniso_U_11
_atom_site_aniso_U_22
_atom_site_aniso_U_33
_atom_site_aniso_U_23
_atom_site_aniso_U_13
_atom_site_aniso_U_12
Zn1 0.00820(7) 0.01139(8) 0.01096(8) -0.00007(5) 0.00308(5) 0.00085(5)
O1 0.0083(4) 0.0110(4) 0.0131(4) -0.0006(3) 0.0019(3) 0.0015(3)
N1 0.0092(5) 0.0113(5) 0.0106(5) -0.0001(4) 0.0023(4) 0.0009(4)
N2 0.0105(5) 0.0132(5) 0.0166(5) -0.0031(4) 0.0025(4) -0.0023(4)
N3 0.0168(5) 0.0165(5) 0.0165(6) 0.0016(4) 0.0048(4) 0.0017(4)
C14 0.0152(7) 0.0270(7) 0.0309(8) 0.0083(6) 0.0086(6) -0.0002(6)
C1 0.0114(6) 0.0108(5) 0.0103(6) 0.0013(4) 0.0042(5) 0.0012(4)
C2 0.0106(6) 0.0106(5) 0.0101(6) 0.0034(4) 0.0033(4) 0.0018(4)
C3 0.0152(6) 0.0122(6) 0.0124(6) 0.0004(5) 0.0043(5) 0.0003(5)
C4 0.0201(6) 0.0137(6) 0.0178(6) -0.0003(5) 0.0108(5) 0.0032(5)
C5 0.0124(6) 0.0185(6) 0.0227(7) 0.0012(5) 0.0091(5) 0.0036(5)
C6 0.0108(6) 0.0164(6) 0.0171(6) -0.0004(5) 0.0041(5) -0.0003(5)
C7 0.0107(6) 0.0141(6) 0.0114(6) 0.0010(4) 0.0029(5) 0.0006(4)
C8 0.0137(6) 0.0165(6) 0.0200(7) -0.0062(5) 0.0047(5) 0.0003(5)
C9 0.0148(6) 0.0111(6) 0.0214(7) -0.0029(5) 0.0017(5) -0.0031(5)
C13 0.0138(6) 0.0217(6) 0.0159(6) 0.0014(5) 0.0069(5) 0.0014(5)
C10 0.0136(6) 0.0180(6) 0.0181(7) -0.0068(5) 0.0022(5) -0.0002(5)
C11 0.0252(7) 0.0295(8) 0.0188(7) 0.0046(6) 0.0025(6) -0.0033(6)
C12 0.0237(8) 0.0414(9) 0.0306(9) 0.0113(7) 0.0147(7) 0.0127(7)

loop_
_atom_type_symbol
_atom_type_description
_atom_type_scat_dispersion_real
_atom_type_scat_dispersion_imag
_atom_type_scat_source
C C 0.0033 0.0016 'International Tables Vol C Tables 4.2.6.8 and 6.1.1.4'
H H 0.0000 0.0000 'International Tables Vol C Tables 4.2.6.8 and 6.1.1.4'
N N 0.0061 0.0033 'International Tables Vol C Tables 4.2.6.8 and 6.1.1.4'
O O 0.0106 0.0060 'International Tables Vol C Tables 4.2.6.8 and 6.1.1.4'
Zn Zn 0.2839 1.4301 'International Tables Vol C Tables 4.2.6.8 and 6.1.1.4'

loop_
_geom_angle_atom_site_label_1
_geom_angle_atom_site_label_2
_geom_angle_atom_site_label_3
_geom_angle
_geom_angle_site_symmetry_1
_geom_angle_site_symmetry_3
_geom_angle_publ_flag
O1 Zn1 Zn1 43.02(2) . 3_566 ?
O1 Zn1 Zn1 42.82(2) 3_566 3_566 ?
O1 Zn1 O1 85.84(3) . 3_566 ?
O1 Zn1 N1 101.91(4) . 3_566 ?
O1 Zn1 N1 80.90(4) 3_566 3_566 ?
N1 Zn1 Zn1 91.85(3) 3_566 3_566 ?
C13 Zn1 Zn1 135.17(4) . 3_566 ?
C13 Zn1 O1 126.58(5) . 3_566 ?
C13 Zn1 O1 116.26(5) . . ?
C13 Zn1 N1 132.63(5) . 3_566 ?
Zn1 O1 Zn1 94.16(3) . 3_566 ?
C2 O1 Zn1 120.56(7) . . ?
C2 O1 Zn1 109.57(7) . 3_566 ?
C1 N1 Zn1 107.86(8) . 3_566 ?
C7 N1 Zn1 134.49(9) . 3_566 ?
C7 N1 C1 117.33(10) . . ?
C7 N2 C8 121.33(11) . . ?
C7 N2 C9 119.09(11) . . ?
C8 N2 C9 118.13(10) . . ?
C10 N3 C11 110.47(11) . . ?
C12 N3 C10 111.11(11) . . ?
C12 N3 C11 109.12(12) . . ?
H14A C14 H14B 109.5 . . ?
H14A C14 H14C 109.5 . . ?
H14B C14 H14C 109.5 . . ?
C13 C14 H14A 109.5 . . ?
C13 C14 H14B 109.5 . . ?
C13 C14 H14C 109.5 . . ?
C2 C1 N1 115.50(10) . . ?
C6 C1 N1 124.58(11) . . ?
C6 C1 C2 119.90(11) . . ?
O1 C2 C1 118.92(11) . . ?
O1 C2 C3 122.31(11) . . ?
C3 C2 C1 118.75(11) . . ?
C2 C3 H3 119.7 . . ?
C4 C3 C2 120.69(12) . . ?
C4 C3 H3 119.7 . . ?
C3 C4 H4 119.8 . . ?
C5 C4 C3 120.33(12) . . ?
C5 C4 H4 119.8 . . ?
C4 C5 H5 120.1 . . ?
C4 C5 C6 119.90(12) . . ?
C6 C5 H5 120.1 . . ?
C1 C6 C5 120.32(12) . . ?
C1 C6 H6 119.8 . . ?
C5 C6 H6 119.8 . . ?
N1 C7 N2 125.36(12) . . ?
N1 C7 H7 117.3 . . ?
N2 C7 H7 117.3 . . ?
N2 C8 H8A 109.5 . . ?
N2 C8 H8B 109.5 . . ?
N2 C8 H8C 109.5 . . ?
H8A C8 H8B 109.5 . . ?
H8A C8 H8C 109.5 . . ?
H8B C8 H8C 109.5 . . ?
N2 C9 H9A 109.1 . . ?
N2 C9 H9B 109.1 . . ?
N2 C9 C10 112.39(11) . . ?
H9A C9 H9B 107.9 . . ?
C10 C9 H9A 109.1 . . ?
C10 C9 H9B 109.1 . . ?
Zn1 C13 H13A 108.9 . . ?
Zn1 C13 H13B 108.9 . . ?
C14 C13 Zn1 113.33(10) . . ?
C14 C13 H13A 108.9 . . ?
C14 C13 H13B 108.9 . . ?
H13A C13 H13B 107.7 . . ?
N3 C10 C9 112.46(11) . . ?
N3 C10 H10A 109.1 . . ?
N3 C10 H10B 109.1 . . ?
C9 C10 H10A 109.1 . . ?
C9 C10 H10B 109.1 . . ?
H10A C10 H10B 107.8 . . ?
N3 C11 H11A 109.5 . . ?
N3 C11 H11B 109.5 . . ?
N3 C11 H11C 109.5 . . ?
H11A C11 H11B 109.5 . . ?
H11A C11 H11C 109.5 . . ?
H11B C11 H11C 109.5 . . ?
N3 C12 H12A 109.5 . . ?
N3 C12 H12B 109.5 . . ?
N3 C12 H12C 109.5 . . ?
H12A C12 H12B 109.5 . . ?
H12A C12 H12C 109.5 . . ?
H12B C12 H12C 109.5 . . ?

loop_
_geom_bond_atom_site_label_1
_geom_bond_atom_site_label_2
_geom_bond_distance
_geom_bond_site_symmetry_2
_geom_bond_publ_flag
Zn1 Zn1 3.0242(3) 3_566 ?
Zn1 O1 2.0689(9) 3_566 ?
Zn1 O1 2.0610(9) . ?
Zn1 N1 2.0714(10) 3_566 ?
Zn1 C13 1.9778(13) . ?
O1 C2 1.3489(15) . ?
N1 C1 1.4259(15) . ?
N1 C7 1.3022(16) . ?
N2 C7 1.3296(16) . ?
N2 C8 1.4603(16) . ?
N2 C9 1.4659(16) . ?
N3 C10 1.4563(17) . ?
N3 C11 1.4565(18) . ?
N3 C12 1.4559(18) . ?
C14 H14A 0.9800 . ?
C14 H14B 0.9800 . ?
C14 H14C 0.9800 . ?
C14 C13 1.5311(19) . ?
C1 C2 1.4165(17) . ?
C1 C6 1.3931(17) . ?
C2 C3 1.3964(17) . ?
C3 H3 0.9500 . ?
C3 C4 1.3920(18) . ?
C4 H4 0.9500 . ?
C4 C5 1.3857(19) . ?
C5 H5 0.9500 . ?
C5 C6 1.3954(18) . ?
C6 H6 0.9500 . ?
C7 H7 0.9500 . ?
C8 H8A 0.9800 . ?
C8 H8B 0.9800 . ?
C8 H8C 0.9800 . ?
C9 H9A 0.9900 . ?
C9 H9B 0.9900 . ?
C9 C10 1.5250(19) . ?
C13 H13A 0.9900 . ?
C13 H13B 0.9900 . ?
C10 H10A 0.9900 . ?
C10 H10B 0.9900 . ?
C11 H11A 0.9800 . ?
C11 H11B 0.9800 . ?
C11 H11C 0.9800 . ?
C12 H12A 0.9800 . ?
C12 H12B 0.9800 . ?
C12 H12C 0.9800 . ?

loop_
_geom_torsion_atom_site_label_1
_geom_torsion_atom_site_label_2
_geom_torsion_atom_site_label_3
_geom_torsion_atom_site_label_4
_geom_torsion
_geom_torsion_site_symmetry_1
_geom_torsion_site_symmetry_2
_geom_torsion_site_symmetry_3
_geom_torsion_site_symmetry_4
_geom_torsion_publ_flag
Zn1 O1 C2 C1 91.04(12) . . . . ?
Zn1 O1 C2 C1 -16.38(13) 3_566 . . . ?
Zn1 O1 C2 C3 162.24(10) 3_566 . . . ?
Zn1 O1 C2 C3 -90.35(12) . . . . ?
Zn1 N1 C1 C2 21.63(12) 3_566 . . . ?
Zn1 N1 C1 C6 -156.44(11) 3_566 . . . ?
Zn1 N1 C7 N2 7.2(2) 3_566 . . . ?
O1 C2 C3 C4 -175.58(11) . . . . ?
N1 C1 C2 O1 -3.80(16) . . . . ?
N1 C1 C2 C3 177.53(11) . . . . ?
N1 C1 C6 C5 -179.10(12) . . . . ?
N2 C9 C10 N3 68.27(14) . . . . ?
C1 N1 C7 N2 179.81(12) . . . . ?
C1 C2 C3 C4 3.03(18) . . . . ?
C2 C1 C6 C5 2.91(19) . . . . ?
C2 C3 C4 C5 -0.3(2) . . . . ?
C3 C4 C5 C6 -1.1(2) . . . . ?
C4 C5 C6 C1 -0.2(2) . . . . ?
C6 C1 C2 O1 174.36(11) . . . . ?
C6 C1 C2 C3 -4.30(18) . . . . ?
C7 N1 C1 C2 -152.84(11) . . . . ?
C7 N1 C1 C6 29.09(18) . . . . ?
C7 N2 C9 C10 -87.20(14) . . . . ?
C8 N2 C7 N1 3.7(2) . . . . ?
C8 N2 C9 C10 79.26(14) . . . . ?
C9 N2 C7 N1 169.69(12) . . . . ?
C11 N3 C10 C9 -160.32(12) . . . . ?
C12 N3 C10 C9 78.41(14) . . . . ?
